data_7160166
loop_
_publ_author_name
'Surina, A.'
'&#x10c;ejka, J'
'Salvadori, K.'
'Lhot&#xe1;k, P'

_publ_section_title
;
 Anion recognition using <i>meta</i>-substituted ureidocalix[4]arene
 receptors.
;
_journal_issue 43
_journal_name_full 'Organic &amp; biomolecular chemistry'
_journal_page_first 8669
_journal_page_last 8678
_journal_paper_doi 10.1039/d4ob01441c
_journal_volume 22
_journal_year 2024
_chemical_formula_moiety 'C49 H61.00 N3 O9'
_chemical_formula_sum 'C49 H61 N3 O9'
_chemical_formula_weight 836.04
_chemical_melting_point 417.5(15)
_chemical_name_common 'ureido receptor, calix[4]arene'
_chemical_name_systematic '4-{N?-(4-nitrophenyl)ureido}-25,26,27,28-tetrapropoxy-calix[4]arene (cone)'
_space_group_IT_number 2
_space_group_name_Hall '-P 1'
_space_group_name_H-M_alt 'P -1'
_symmetry_cell_setting triclinic
_symmetry_space_group_name_H-M 'P -1'
_atom_sites_solution_hydrogens difmap
_atom_sites_solution_primary direct
_audit_update_record
;
2024-09-02 deposited with the CCDC.	2024-10-02 downloaded from the CCDC.
;
_cell_angle_alpha 98.430(2)
_cell_angle_beta 106.068(2)
_cell_angle_gamma 95.002(2)
_cell_formula_units_Z 2
_cell_length_a 9.3111(4)
_cell_length_b 15.9194(7)
_cell_length_c 16.2178(7)
_cell_measurement_reflns_used 9757
_cell_measurement_temperature 180
_cell_measurement_theta_max 68.16
_cell_measurement_theta_min 2.83
_cell_volume 2264.31(17)
_computing_cell_refinement 'SAINT V8.40B (Bruker AXS LLC, 2019)'
_computing_data_collection 'Apex4 (Bruker AXS, 2019)'
_computing_data_reduction 'SAINT V8.40B (Bruker AXS LLC, 2019)'
_computing_publication_material 'CRYSTALS (Betteridge et al., 2003)'
_computing_structure_refinement 'CRYSTALS (Betteridge et al., 2003)'
_computing_structure_solution 'SIR92 (Altomare et al., 1994)'
_diffrn_ambient_temperature 180
_diffrn_measured_fraction_theta_full 0.995
_diffrn_measured_fraction_theta_max 0.991
_diffrn_measurement_device Area
_diffrn_measurement_device_type 'Bruker Kappa Apex2'
_diffrn_measurement_method '\f & \w scans'
_diffrn_radiation_monochromator graphite
_diffrn_radiation_type 'Cu K\a'
_diffrn_radiation_wavelength 1.54180
_diffrn_reflns_av_R_equivalents 0.047
_diffrn_reflns_av_unetI/netI 0.065
_diffrn_reflns_limit_h_max 11
_diffrn_reflns_limit_h_min -11
_diffrn_reflns_limit_k_max 19
_diffrn_reflns_limit_k_min -19
_diffrn_reflns_limit_l_max 19
_diffrn_reflns_limit_l_min -17
_diffrn_reflns_number 163208
_diffrn_reflns_theta_full 68.000
_diffrn_reflns_theta_max 68.550
_diffrn_reflns_theta_min 2.832
_diffrn_standards_number 0
_exptl_absorpt_coefficient_mu 0.680
_exptl_absorpt_correction_T_max 0.87
_exptl_absorpt_correction_T_min 0.79
_exptl_absorpt_correction_type multi-scan
_exptl_absorpt_process_details 'SADABS (Siemens, 1996)'
_exptl_crystal_colour colorless
_exptl_crystal_density_diffrn 1.226
_exptl_crystal_density_meas ?
_exptl_crystal_density_method 'not measured'
_exptl_crystal_description block
_exptl_crystal_F_000 895.999
_exptl_crystal_recrystallization_method 'Re-crystallisation from solvent'
_exptl_crystal_size_max 0.295
_exptl_crystal_size_mid 0.209
_exptl_crystal_size_min 0.202
_refine_diff_density_max 0.51
_refine_diff_density_min -0.26
_refine_ls_extinction_method None
_refine_ls_goodness_of_fit_ref 1.0000
_refine_ls_hydrogen_treatment constr
_refine_ls_matrix_type full
_refine_ls_number_parameters 560
_refine_ls_number_reflns 8272
_refine_ls_number_restraints 0
_refine_ls_R_factor_all 0.0633
_refine_ls_R_factor_gt 0.0552
_refine_ls_shift/su_max 0.0003701
_refine_ls_shift/su_mean 0.0000366
_refine_ls_structure_factor_coef Fsqd
_refine_ls_weighting_details
;
 Method= Modified Sheldrick 
 w=1/[\s^2^(F^2^) + ( 0.05P)^2^ + 1.91P] 
 ,where P=(max(Fo^2^,0) + 2Fc^2^)/3 
;
_refine_ls_weighting_scheme calc
_refine_ls_wR_factor_all 0.1465
_refine_ls_wR_factor_gt 0.1382
_refine_ls_wR_factor_ref 0.1462
_reflns_limit_h_max 10
_reflns_limit_h_min -11
_reflns_limit_k_max 18
_reflns_limit_k_min -19
_reflns_limit_l_max 19
_reflns_limit_l_min 0
_reflns_number_gt 7054
_reflns_number_total 8291
_reflns_threshold_expression I>2.0\s(I)
_oxford_diffrn_Wilson_B_factor 3.92
_oxford_diffrn_Wilson_scale 32.95
_oxford_refine_ls_scale 0.18764(11)
_cod_data_source_file d4ob01441c2.cif
_cod_data_source_block I
_cod_depositor_comments
;
The following automatic conversions were performed:

data item '_chemical_melting_point' value '416-419' was changed to
'417.5(15)' -- the average value was taken and precision was
estimated.

data item '_exptl_crystal_density_meas' value 'not measured' was
changed to '?' -- the value is perceived as not measured.

Automatic conversion script
Id: cif_fix_values 8170 2020-07-09 18:12:32Z antanas 

 Adding full bibliography for 7160166.cif.
;
_cod_original_sg_symbol_H-M 'P -1 '
_cod_original_formula_sum 'C49 H61.00 N3 O9'
_cod_database_code 7160166
_oxford_refine_reflns_threshold_expression I>-3.0\s(I)
_refine_ls_r_factor_ref 0.0632
_reflns_number_all 8282

loop_
_symmetry_equiv_pos_as_xyz
x,y,z
-x,-y,-z

loop_
_atom_site_label
_atom_site_type_symbol
_atom_site_fract_x
_atom_site_fract_y
_atom_site_fract_z
_atom_site_U_iso_or_equiv
_atom_site_occupancy
_atom_site_adp_type
_atom_site_refinement_flags_posn
_atom_site_refinement_flags_adp
_atom_site_refinement_flags_occupancy
_atom_site_disorder_assembly
_atom_site_disorder_group
_atom_site_attached_hydrogens
C1 C 0.8394(2) 0.31784(12) 0.90166(13) 0.0376 1.0000 Uani . . . . . .
C2 C 0.9477(2) 0.29285(13) 0.98031(13) 0.0419 1.0000 Uani . . . . . .
C3 C 0.9039(2) 0.20015(13) 0.98605(13) 0.0393 1.0000 Uani . . . . . .
C4 C 0.8395(2) 0.17652(14) 1.04880(13) 0.0410 1.0000 Uani . . . . . .
C5 C 0.7832(3) 0.09165(14) 1.04423(14) 0.0471 1.0000 Uani . . . . . .
C6 C 0.7873(3) 0.02959(14) 0.97597(14) 0.0475 1.0000 Uani . . . . . .
C7 C 0.8520(2) 0.04944(13) 0.91294(13) 0.0425 1.0000 Uani . . . . . .
C8 C 0.8379(3) -0.01635(14) 0.83243(14) 0.0458 1.0000 Uani . . . . . .
C9 C 0.7307(2) 0.00921(13) 0.75343(14) 0.0425 1.0000 Uani . . . . . .
C10 C 0.5879(3) 0.02660(14) 0.75488(15) 0.0477 1.0000 Uani . . . . . .
C11 C 0.4949(3) 0.05745(16) 0.68692(16) 0.0523 1.0000 Uani . . . . . .
C12 C 0.5458(3) 0.07370(15) 0.61803(15) 0.0491 1.0000 Uani . . . . . .
C13 C 0.6876(2) 0.05715(13) 0.61373(13) 0.0436 1.0000 Uani . . . . . .
C14 C 0.7462(3) 0.08259(15) 0.54136(14) 0.0488 1.0000 Uani . . . . . .
C15 C 0.7245(2) 0.17415(15) 0.53304(13) 0.0450 1.0000 Uani . . . . . .
C16 C 0.6140(3) 0.19451(17) 0.46409(15) 0.0536 1.0000 Uani . . . . . .
C17 C 0.5835(3) 0.27761(18) 0.46324(15) 0.0575 1.0000 Uani . . . . . .
C18 C 0.6584(3) 0.34174(16) 0.53347(15) 0.0517 1.0000 Uani . . . . . .
C19 C 0.7697(2) 0.32423(14) 0.60379(14) 0.0438 1.0000 Uani . . . . . .
C20 C 0.8370(3) 0.39097(14) 0.68591(14) 0.0457 1.0000 Uani . . . . . .
C21 C 0.7864(2) 0.36484(12) 0.76105(13) 0.0395 1.0000 Uani . . . . . .
C22 C 0.6325(2) 0.35171(14) 0.75301(14) 0.0448 1.0000 Uani . . . . . .
C23 C 0.5826(2) 0.32369(15) 0.81797(15) 0.0485 1.0000 Uani . . . . . .
C24 C 0.6852(2) 0.30582(14) 0.89092(14) 0.0443 1.0000 Uani . . . . . .
C25 C 0.8877(2) 0.34931(12) 0.83659(13) 0.0376 1.0000 Uani . . . . . .
C26 C 0.8062(2) 0.24090(14) 0.60020(13) 0.0420 1.0000 Uani . . . . . .
C27 C 0.7768(2) 0.02243(13) 0.68120(13) 0.0420 1.0000 Uani . . . . . .
C28 C 0.9148(2) 0.13456(13) 0.92097(12) 0.0388 1.0000 Uani . . . . . .
N29 N 0.82836(19) 0.23916(12) 1.11903(11) 0.0438 1.0000 Uani . . . . . .
C30 C 0.9513(2) 0.27111(14) 1.18836(13) 0.0425 1.0000 Uani . . . . . .
O31 O 1.08066(17) 0.26463(11) 1.18760(10) 0.0565 1.0000 Uani . . . . . .
N32 N 0.9137(2) 0.31165(12) 1.25935(11) 0.0468 1.0000 Uani . . . . . .
C33 C 1.0121(2) 0.34800(13) 1.34128(13) 0.0422 1.0000 Uani . . . . . .
C34 C 0.9503(3) 0.36254(14) 1.41053(14) 0.0476 1.0000 Uani . . . . . .
C35 C 1.0388(3) 0.40089(15) 1.49230(15) 0.0509 1.0000 Uani . . . . . .
C36 C 1.1905(3) 0.42516(14) 1.50557(14) 0.0464 1.0000 Uani . . . . . .
C37 C 1.2553(3) 0.41020(15) 1.43863(14) 0.0485 1.0000 Uani . . . . . .
C38 C 1.1666(2) 0.37140(15) 1.35668(14) 0.0466 1.0000 Uani . . . . . .
N39 N 1.2853(3) 0.46734(13) 1.59192(13) 0.0581 1.0000 Uani . . . . . .
O40 O 1.2280(3) 0.47601(14) 1.65162(12) 0.0817 1.0000 Uani . . . . . .
O41 O 1.4183(2) 0.49289(14) 1.60129(12) 0.0743 1.0000 Uani . . . . . .
O42 O 1.04128(15) 0.36281(9) 0.84599(9) 0.0430 1.0000 Uani . . . . . .
C43 C 1.1078(3) 0.44821(15) 0.88400(17) 0.0552 1.0000 Uani . . . . . .
C44 C 1.2706(3) 0.45842(17) 0.88439(19) 0.0631 1.0000 Uani . . . . . .
C45 C 1.3456(4) 0.5480(2) 0.9225(3) 0.0872 1.0000 Uani . . . . . .
O46 O 0.91658(16) 0.22082(9) 0.66852(9) 0.0442 1.0000 Uani . . . . . .
C47 C 1.0686(3) 0.24913(16) 0.67005(15) 0.0531 1.0000 Uani . . . . . .
C48 C 1.1211(3) 0.1963(2) 0.60359(18) 0.0670 1.0000 Uani . . . . . .
C49 C 1.2783(3) 0.2311(2) 0.6041(2) 0.0696 1.0000 Uani . . . . . .
O50 O 0.91790(17) 0.00391(10) 0.67771(10) 0.0485 1.0000 Uani . . . . . .
C51 C 0.9138(3) -0.08315(19) 0.6357(2) 0.0762 1.0000 Uani . . . . . .
C52 C 1.0682(4) -0.0964(2) 0.6315(2) 0.0839 1.0000 Uani . . . . . .
C53 C 1.1838(3) -0.0842(2) 0.7161(2) 0.0736 1.0000 Uani . . . . . .
O54 O 0.97767(16) 0.15779(9) 0.85895(9) 0.0428 1.0000 Uani . . . . . .
C55 C 1.1223(3) 0.13049(15) 0.86290(15) 0.0501 1.0000 Uani . . . . . .
C56 C 1.2500(3) 0.18804(17) 0.93087(18) 0.0614 1.0000 Uani . . . . . .
C57 C 1.4000(3) 0.1552(2) 0.9333(2) 0.0815 1.0000 Uani . . . . . .
O60 O 0.57794(18) 0.27133(12) 1.19457(13) 0.0665 1.0000 Uani . . . . . .
C61 C 0.4839(4) 0.2002(2) 1.2011(3) 0.0890 1.0000 Uani . . . . . .
O70 O 0.3210(3) 0.34934(19) 1.1405(2) 0.0735 0.600(5) Uani . . P 1 1 .
C71 C 0.3078(4) 0.4311(2) 1.1608(2) 0.0808 1.0000 Uani . . . . . .
O72 O 0.4282(6) 0.4068(4) 1.2248(4) 0.0905 0.400(5) Uani . . P 1 2 .
H21 H 1.0509 0.3007 0.9765 0.0495 1.0000 Uiso R . . . . .
H22 H 0.9422 0.3286 1.0325 0.0503 1.0000 Uiso R . . . . .
H51 H 0.7418 0.0780 1.0863 0.0570 1.0000 Uiso R . . . . .
H61 H 0.7451 -0.0282 0.9720 0.0560 1.0000 Uiso R . . . . .
H81 H 0.9368 -0.0220 0.8232 0.0543 1.0000 Uiso R . . . . .
H82 H 0.7963 -0.0720 0.8414 0.0553 1.0000 Uiso R . . . . .
H101 H 0.5564 0.0182 0.8032 0.0565 1.0000 Uiso R . . . . .
H111 H 0.4000 0.0684 0.6892 0.0630 1.0000 Uiso R . . . . .
H121 H 0.4847 0.0988 0.5750 0.0587 1.0000 Uiso R . . . . .
H141 H 0.8542 0.0763 0.5545 0.0584 1.0000 Uiso R . . . . .
H142 H 0.6939 0.0446 0.4869 0.0595 1.0000 Uiso R . . . . .
H161 H 0.5585 0.1506 0.4178 0.0647 1.0000 Uiso R . . . . .
H171 H 0.5123 0.2925 0.4176 0.0687 1.0000 Uiso R . . . . .
H181 H 0.6335 0.3977 0.5339 0.0614 1.0000 Uiso R . . . . .
H201 H 0.9469 0.3977 0.7034 0.0542 1.0000 Uiso R . . . . .
H202 H 0.8037 0.4458 0.6746 0.0556 1.0000 Uiso R . . . . .
H221 H 0.5611 0.3633 0.7030 0.0537 1.0000 Uiso R . . . . .
H231 H 0.4777 0.3159 0.8116 0.0577 1.0000 Uiso R . . . . .
H241 H 0.6488 0.2840 0.9332 0.0523 1.0000 Uiso R . . . . .
H291 H 0.7412 0.2434 1.1267 0.0521 1.0000 Uiso R . . . . .
H321 H 0.8198 0.3092 1.2548 0.0556 1.0000 Uiso R . . . . .
H341 H 0.8474 0.3459 1.4008 0.0568 1.0000 Uiso R . . . . .
H351 H 0.9963 0.4099 1.5371 0.0603 1.0000 Uiso R . . . . .
H371 H 1.3586 0.4261 1.4486 0.0585 1.0000 Uiso R . . . . .
H381 H 1.2104 0.3617 1.3116 0.0560 1.0000 Uiso R . . . . .
H431 H 1.0547 0.4891 0.8515 0.0656 1.0000 Uiso R . . . . .
H432 H 1.0993 0.4592 0.9430 0.0631 1.0000 Uiso R . . . . .
H441 H 1.2795 0.4502 0.8242 0.0756 1.0000 Uiso R . . . . .
H442 H 1.3243 0.4176 0.9197 0.0754 1.0000 Uiso R . . . . .
H453 H 1.2939 0.5865 0.8841 0.1302 1.0000 Uiso R . . . . .
H452 H 1.4536 0.5517 0.9259 0.1300 1.0000 Uiso R . . . . .
H451 H 1.3320 0.5602 0.9822 0.1310 1.0000 Uiso R . . . . .
H471 H 1.1345 0.2492 0.7285 0.0633 1.0000 Uiso R . . . . .
H472 H 1.0800 0.3091 0.6604 0.0638 1.0000 Uiso R . . . . .
H481 H 1.1164 0.1374 0.6154 0.0818 1.0000 Uiso R . . . . .
H482 H 1.0495 0.1964 0.5468 0.0802 1.0000 Uiso R . . . . .
H491 H 1.3506 0.2251 0.6578 0.1023 1.0000 Uiso R . . . . .
H492 H 1.2840 0.2912 0.6013 0.1029 1.0000 Uiso R . . . . .
H493 H 1.3049 0.1999 0.5553 0.1030 1.0000 Uiso R . . . . .
H511 H 0.8417 -0.0923 0.5769 0.0919 1.0000 Uiso R . . . . .
H512 H 0.8814 -0.1241 0.6695 0.0932 1.0000 Uiso R . . . . .
H521 H 1.0618 -0.1555 0.5995 0.1015 1.0000 Uiso R . . . . .
H522 H 1.0981 -0.0530 0.5980 0.1019 1.0000 Uiso R . . . . .
H531 H 1.2804 -0.0969 0.7074 0.1101 1.0000 Uiso R . . . . .
H532 H 1.1920 -0.0235 0.7451 0.1100 1.0000 Uiso R . . . . .
H533 H 1.1515 -0.1236 0.7498 0.1101 1.0000 Uiso R . . . . .
H551 H 1.1246 0.0721 0.8763 0.0593 1.0000 Uiso R . . . . .
H552 H 1.1371 0.1291 0.8044 0.0600 1.0000 Uiso R . . . . .
H561 H 1.2319 0.1901 0.9891 0.0732 1.0000 Uiso R . . . . .
H562 H 1.2514 0.2460 0.9168 0.0730 1.0000 Uiso R . . . . .
H571 H 1.4170 0.1557 0.8765 0.1214 1.0000 Uiso R . . . . .
H572 H 1.4805 0.1936 0.9783 0.1221 1.0000 Uiso R . . . . .
H573 H 1.3980 0.0967 0.9442 0.1217 1.0000 Uiso R . . . . .
H601 H 0.5349 0.3144 1.1944 0.0998 1.0000 Uiso R . . . . .
H611 H 0.3785 0.2057 1.1784 0.1337 1.0000 Uiso R . . . . .
H612 H 0.5052 0.1490 1.1687 0.1335 1.0000 Uiso R . . . . .
H613 H 0.5075 0.1940 1.2609 0.1337 1.0000 Uiso R . . . . .
H701 H 0.2615 0.3202 1.1560 0.1108 0.600(5) Uiso R . P 1 1 .
H721 H 0.4636 0.4466 1.2666 0.1378 0.400(5) Uiso R . P 1 2 .
H714 H 0.2714 0.3841 1.1122 0.1221 0.400(5) Uiso R . P 1 2 .
H713 H 0.2249 0.4430 1.1839 0.1216 0.400(5) Uiso R . P 1 2 .
H716 H 0.3407 0.4803 1.1395 0.1219 0.400(5) Uiso R . P 1 2 .
H711 H 0.4000 0.4647 1.1628 0.1221 0.600(5) Uiso R . P 1 1 .
H712 H 0.2910 0.4428 1.2170 0.1222 0.600(5) Uiso R . P 1 1 .
H715 H 0.2255 0.4472 1.1178 0.1222 0.600(5) Uiso R . P 1 1 .

loop_
_atom_site_aniso_label
_atom_site_aniso_U_11
_atom_site_aniso_U_22
_atom_site_aniso_U_33
_atom_site_aniso_U_23
_atom_site_aniso_U_13
_atom_site_aniso_U_12
C1 0.0395(10) 0.0357(10) 0.0352(10) 0.0018(8) 0.0109(8) 0.0009(8)
C2 0.0454(11) 0.0426(11) 0.0341(10) 0.0015(8) 0.0102(9) 0.0002(9)
C3 0.0364(10) 0.0445(11) 0.0326(10) 0.0074(8) 0.0038(8) 0.0015(8)
C4 0.0379(10) 0.0503(12) 0.0317(10) 0.0065(9) 0.0061(8) 0.0046(9)
C5 0.0497(12) 0.0543(13) 0.0392(11) 0.0142(10) 0.0148(10) 0.0014(10)
C6 0.0525(13) 0.0440(12) 0.0432(12) 0.0118(9) 0.0097(10) -0.0016(10)
C7 0.0451(11) 0.0431(11) 0.0366(11) 0.0081(9) 0.0074(9) 0.0055(9)
C8 0.0500(12) 0.0407(11) 0.0435(12) 0.0051(9) 0.0108(10) 0.0032(9)
C9 0.0452(11) 0.0370(10) 0.0393(11) -0.0000(8) 0.0082(9) -0.0005(9)
C10 0.0495(12) 0.0490(12) 0.0438(12) 0.0066(10) 0.0155(10) -0.0001(10)
C11 0.0409(12) 0.0598(14) 0.0565(14) 0.0112(11) 0.0148(10) 0.0058(10)
C12 0.0461(12) 0.0531(13) 0.0426(12) 0.0075(10) 0.0059(10) 0.0028(10)
C13 0.0458(12) 0.0415(11) 0.0369(11) -0.0021(9) 0.0084(9) -0.0010(9)
C14 0.0533(13) 0.0532(13) 0.0355(11) -0.0011(9) 0.0118(10) 0.0023(10)
C15 0.0463(12) 0.0567(13) 0.0324(10) 0.0056(9) 0.0145(9) 0.0037(10)
C16 0.0496(13) 0.0699(16) 0.0370(12) 0.0042(11) 0.0090(10) 0.0056(11)
C17 0.0511(13) 0.0798(18) 0.0409(13) 0.0147(12) 0.0079(10) 0.0162(12)
C18 0.0528(13) 0.0603(14) 0.0478(13) 0.0179(11) 0.0175(11) 0.0157(11)
C19 0.0457(12) 0.0515(12) 0.0381(11) 0.0129(9) 0.0167(9) 0.0046(9)
C20 0.0505(12) 0.0445(12) 0.0445(12) 0.0132(9) 0.0159(10) 0.0039(9)
C21 0.0416(11) 0.0362(10) 0.0402(11) 0.0057(8) 0.0124(9) 0.0041(8)
C22 0.0412(11) 0.0486(12) 0.0420(12) 0.0086(9) 0.0073(9) 0.0068(9)
C23 0.0354(11) 0.0564(13) 0.0524(13) 0.0081(10) 0.0126(10) 0.0032(9)
C24 0.0439(12) 0.0506(12) 0.0409(11) 0.0078(9) 0.0178(9) 0.0022(9)
C25 0.0358(10) 0.0358(10) 0.0404(11) 0.0026(8) 0.0132(8) 0.0015(8)
C26 0.0429(11) 0.0519(12) 0.0340(10) 0.0117(9) 0.0141(9) 0.0053(9)
C27 0.0421(11) 0.0384(11) 0.0391(11) -0.0046(8) 0.0092(9) -0.0001(8)
C28 0.0394(10) 0.0438(11) 0.0309(10) 0.0087(8) 0.0066(8) 0.0034(8)
N29 0.0382(9) 0.0569(11) 0.0345(9) 0.0056(8) 0.0095(7) 0.0046(8)
C30 0.0406(11) 0.0506(12) 0.0359(11) 0.0077(9) 0.0116(9) 0.0028(9)
O31 0.0396(8) 0.0794(12) 0.0448(9) -0.0043(8) 0.0120(7) 0.0044(8)
N32 0.0367(9) 0.0618(12) 0.0376(9) -0.0003(8) 0.0102(7) 0.0014(8)
C33 0.0434(11) 0.0443(11) 0.0376(11) 0.0070(9) 0.0106(9) 0.0030(9)
C34 0.0464(12) 0.0521(13) 0.0435(12) 0.0034(10) 0.0170(10) -0.0011(10)
C35 0.0631(15) 0.0525(13) 0.0384(12) 0.0067(10) 0.0192(10) 0.0028(11)
C36 0.0553(13) 0.0431(11) 0.0356(11) 0.0078(9) 0.0055(10) 0.0030(10)
C37 0.0428(12) 0.0534(13) 0.0449(12) 0.0097(10) 0.0062(10) 0.0036(10)
C38 0.0443(12) 0.0564(13) 0.0387(11) 0.0069(10) 0.0138(9) 0.0026(10)
N39 0.0710(15) 0.0570(12) 0.0384(11) 0.0074(9) 0.0047(10) 0.0062(10)
O40 0.1000(16) 0.0957(15) 0.0380(10) -0.0008(9) 0.0133(10) -0.0036(12)
O41 0.0620(12) 0.0877(14) 0.0533(11) 0.0005(9) -0.0050(9) -0.0038(10)
O42 0.0368(7) 0.0469(8) 0.0449(8) 0.0075(6) 0.0136(6) -0.0003(6)
C43 0.0484(13) 0.0486(13) 0.0650(15) 0.0050(11) 0.0159(11) -0.0022(10)
C44 0.0452(13) 0.0671(16) 0.0704(17) 0.0024(13) 0.0143(12) -0.0024(11)
C45 0.0632(18) 0.075(2) 0.116(3) 0.0019(19) 0.0287(18) -0.0120(15)
O46 0.0464(8) 0.0488(8) 0.0361(8) 0.0105(6) 0.0090(6) 0.0045(6)
C47 0.0474(13) 0.0603(14) 0.0475(13) 0.0114(11) 0.0061(10) 0.0083(11)
C48 0.0521(14) 0.0807(19) 0.0609(16) 0.0010(14) 0.0107(12) 0.0098(13)
C49 0.0506(14) 0.0805(19) 0.0777(19) 0.0123(15) 0.0175(13) 0.0158(13)
O50 0.0472(8) 0.0513(9) 0.0447(8) -0.0007(7) 0.0134(7) 0.0101(7)
C51 0.0706(18) 0.0718(18) 0.0698(18) -0.0258(14) 0.0114(14) 0.0173(14)
C52 0.103(2) 0.095(2) 0.0605(18) 0.0054(16) 0.0285(17) 0.0505(19)
C53 0.0733(18) 0.081(2) 0.077(2) 0.0235(16) 0.0296(16) 0.0271(15)
O54 0.0488(8) 0.0458(8) 0.0364(7) 0.0102(6) 0.0154(6) 0.0059(6)
C55 0.0535(13) 0.0522(13) 0.0480(13) 0.0108(10) 0.0199(10) 0.0064(10)
C56 0.0553(14) 0.0603(15) 0.0682(17) 0.0162(13) 0.0173(12) 0.0000(12)
C57 0.0529(16) 0.090(2) 0.112(3) 0.0382(19) 0.0324(16) 0.0040(15)
O60 0.0465(9) 0.0652(11) 0.0931(14) 0.0177(10) 0.0271(9) 0.0081(8)
C61 0.0701(19) 0.091(2) 0.111(3) 0.041(2) 0.0263(18) 0.0018(17)
O70 0.0547(18) 0.0558(19) 0.116(3) 0.0068(17) 0.0385(19) 0.0093(14)
C71 0.076(2) 0.079(2) 0.093(2) 0.0135(17) 0.0346(18) 0.0123(16)
O72 0.072(4) 0.088(4) 0.087(4) -0.030(3) 0.006(3) 0.008(3)

loop_
_atom_type_symbol
_atom_type_scat_dispersion_real
_atom_type_scat_dispersion_imag
_atom_type_scat_Cromer_Mann_a1
_atom_type_scat_Cromer_Mann_b1
_atom_type_scat_Cromer_Mann_a2
_atom_type_scat_Cromer_Mann_b2
_atom_type_scat_Cromer_Mann_a3
_atom_type_scat_Cromer_Mann_b3
_atom_type_scat_Cromer_Mann_a4
_atom_type_scat_Cromer_Mann_b4
_atom_type_scat_Cromer_Mann_c
_atom_type_scat_source
C 0.0181 0.0091 2.3100 20.8439 1.0200 10.2075 1.5886 0.5687 0.8650 51.6512 0.2156 'International Tables Vol C 4.2.6.8 and 6.1.1.4'
H 0.0000 0.0000 0.4930 10.5109 0.3229 26.1257 0.1402 3.1424 0.0408 57.7998 0.0030 'International Tables Vol C 4.2.6.8 and 6.1.1.4'
N 0.0311 0.0180 12.2126 0.0057 3.1322 9.8933 2.0125 28.9975 1.1663 0.5826 -11.5290 'International Tables Vol C 4.2.6.8 and 6.1.1.4'
O 0.0492 0.0322 3.0485 13.2771 2.2868 5.7011 1.5463 0.3239 0.8670 32.9089 0.2508 'International Tables Vol C 4.2.6.8 and 6.1.1.4'
B 0.0090 0.0039 2.0545 23.2185 1.3326 1.0210 1.0979 60.3498 0.7068 0.1403 -0.1932 'International Tables Vol C 4.2.6.8 and 6.1.1.4'

loop_
_geom_angle_atom_site_label_1
_geom_angle_site_symmetry_1
_geom_angle_atom_site_label_2
_geom_angle_site_symmetry_2
_geom_angle_atom_site_label_3
_geom_angle_site_symmetry_3
_geom_angle
_geom_angle_publ_flag
C2 . C1 . C24 . 119.67(18) yes
C2 . C1 . C25 . 122.54(18) yes
C24 . C1 . C25 . 117.72(19) yes
C1 . C2 . C3 . 110.53(16) yes
C1 . C2 . H21 . 110.2 no
C3 . C2 . H21 . 109.7 no
C1 . C2 . H22 . 108.9 no
C3 . C2 . H22 . 108.1 no
H21 . C2 . H22 . 109.4 no
C2 . C3 . C4 . 123.15(19) yes
C2 . C3 . C28 . 119.24(18) yes
C4 . C3 . C28 . 117.34(18) yes
C3 . C4 . C5 . 120.78(19) yes
C3 . C4 . N29 . 120.92(19) yes
C5 . C4 . N29 . 118.30(18) yes
C4 . C5 . C6 . 120.2(2) yes
C4 . C5 . H51 . 118.9 no
C6 . C5 . H51 . 120.9 no
C5 . C6 . C7 . 121.3(2) yes
C5 . C6 . H61 . 119.8 no
C7 . C6 . H61 . 118.9 no
C6 . C7 . C8 . 120.64(19) yes
C6 . C7 . C28 . 117.73(19) yes
C8 . C7 . C28 . 121.22(19) yes
C7 . C8 . C9 . 109.35(17) yes
C7 . C8 . H81 . 111.2 no
C9 . C8 . H81 . 110.6 no
C7 . C8 . H82 . 108.1 no
C9 . C8 . H82 . 109.3 no
H81 . C8 . H82 . 108.2 no
C8 . C9 . C10 . 120.3(2) yes
C8 . C9 . C27 . 121.25(19) yes
C10 . C9 . C27 . 118.2(2) yes
C9 . C10 . C11 . 120.8(2) yes
C9 . C10 . H101 . 118.7 no
C11 . C10 . H101 . 120.4 no
C10 . C11 . C12 . 119.8(2) yes
C10 . C11 . H111 . 119.3 no
C12 . C11 . H111 . 120.9 no
C11 . C12 . C13 . 121.4(2) yes
C11 . C12 . H121 . 118.6 no
C13 . C12 . H121 . 119.9 no
C12 . C13 . C14 . 120.3(2) yes
C12 . C13 . C27 . 117.8(2) yes
C14 . C13 . C27 . 121.8(2) yes
C13 . C14 . C15 . 110.20(18) yes
C13 . C14 . H141 . 109.2 no
C15 . C14 . H141 . 109.9 no
C13 . C14 . H142 . 109.8 no
C15 . C14 . H142 . 110.1 no
H141 . C14 . H142 . 107.6 no
C14 . C15 . C16 . 121.9(2) yes
C14 . C15 . C26 . 119.78(19) yes
C16 . C15 . C26 . 118.0(2) yes
C15 . C16 . C17 . 121.0(2) yes
C15 . C16 . H161 . 119.4 no
C17 . C16 . H161 . 119.6 no
C16 . C17 . C18 . 120.0(2) yes
C16 . C17 . H171 . 122.2 no
C18 . C17 . H171 . 117.7 no
C17 . C18 . C19 . 120.9(2) yes
C17 . C18 . H181 . 119.6 no
C19 . C18 . H181 . 119.5 no
C18 . C19 . C20 . 121.0(2) yes
C18 . C19 . C26 . 118.0(2) yes
C20 . C19 . C26 . 120.68(19) yes
C19 . C20 . C21 . 110.45(17) yes
C19 . C20 . H201 . 111.4 no
C21 . C20 . H201 . 107.7 no
C19 . C20 . H202 . 108.7 no
C21 . C20 . H202 . 109.8 no
H201 . C20 . H202 . 108.8 no
C20 . C21 . C22 . 119.24(19) yes
C20 . C21 . C25 . 122.45(18) yes
C22 . C21 . C25 . 118.23(19) yes
C21 . C22 . C23 . 120.7(2) yes
C21 . C22 . H221 . 120.0 no
C23 . C22 . H221 . 119.2 no
C22 . C23 . C24 . 119.9(2) yes
C22 . C23 . H231 . 119.4 no
C24 . C23 . H231 . 120.7 no
C1 . C24 . C23 . 121.4(2) yes
C1 . C24 . H241 . 119.9 no
C23 . C24 . H241 . 118.8 no
C1 . C25 . C21 . 121.99(18) yes
C1 . C25 . O42 . 119.00(18) yes
C21 . C25 . O42 . 118.97(17) yes
C15 . C26 . C19 . 121.8(2) yes
C15 . C26 . O46 . 118.05(19) yes
C19 . C26 . O46 . 119.90(19) yes
C13 . C27 . C9 . 121.9(2) yes
C13 . C27 . O50 . 118.92(19) yes
C9 . C27 . O50 . 119.15(19) yes
C3 . C28 . C7 . 122.45(19) yes
C3 . C28 . O54 . 117.39(17) yes
C7 . C28 . O54 . 119.88(18) yes
C4 . N29 . C30 . 120.71(17) yes
C4 . N29 . H291 . 118.8 no
C30 . N29 . H291 . 117.1 no
N29 . C30 . O31 . 123.48(19) yes
N29 . C30 . N32 . 112.69(18) yes
O31 . C30 . N32 . 123.84(19) yes
C30 . N32 . C33 . 127.10(18) yes
C30 . N32 . H321 . 116.7 no
C33 . N32 . H321 . 115.8 no
N32 . C33 . C34 . 117.41(19) yes
N32 . C33 . C38 . 123.50(19) yes
C34 . C33 . C38 . 119.1(2) yes
C33 . C34 . C35 . 120.8(2) yes
C33 . C34 . H341 . 119.4 no
C35 . C34 . H341 . 119.9 no
C34 . C35 . C36 . 119.1(2) yes
C34 . C35 . H351 . 119.7 no
C36 . C35 . H351 . 121.2 no
C35 . C36 . C37 . 121.4(2) yes
C35 . C36 . N39 . 119.6(2) yes
C37 . C36 . N39 . 119.0(2) yes
C36 . C37 . C38 . 119.5(2) yes
C36 . C37 . H371 . 120.6 no
C38 . C37 . H371 . 119.9 no
C33 . C38 . C37 . 120.1(2) yes
C33 . C38 . H381 . 120.6 no
C37 . C38 . H381 . 119.3 no
C36 . N39 . O40 . 118.2(2) yes
C36 . N39 . O41 . 118.6(2) yes
O40 . N39 . O41 . 123.1(2) yes
C25 . O42 . C43 . 113.05(16) yes
O42 . C43 . C44 . 109.1(2) yes
O42 . C43 . H431 . 111.0 no
C44 . C43 . H431 . 109.5 no
O42 . C43 . H432 . 107.8 no
C44 . C43 . H432 . 111.2 no
H431 . C43 . H432 . 108.2 no
C43 . C44 . C45 . 111.3(2) yes
C43 . C44 . H441 . 111.4 no
C45 . C44 . H441 . 103.4 no
C43 . C44 . H442 . 108.5 no
C45 . C44 . H442 . 109.6 no
H441 . C44 . H442 . 112.5 no
C44 . C45 . H453 . 107.8 no
C44 . C45 . H452 . 109.5 no
H453 . C45 . H452 . 111.0 no
C44 . C45 . H451 . 105.6 no
H453 . C45 . H451 . 111.7 no
H452 . C45 . H451 . 111.1 no
C26 . O46 . C47 . 114.41(16) yes
O46 . C47 . C48 . 113.8(2) yes
O46 . C47 . H471 . 107.8 no
C48 . C47 . H471 . 110.4 no
O46 . C47 . H472 . 111.5 no
C48 . C47 . H472 . 107.0 no
H471 . C47 . H472 . 106.0 no
C47 . C48 . C49 . 112.1(2) yes
C47 . C48 . H481 . 107.2 no
C49 . C48 . H481 . 111.8 no
C47 . C48 . H482 . 107.2 no
C49 . C48 . H482 . 109.8 no
H481 . C48 . H482 . 108.6 no
C48 . C49 . H491 . 109.7 no
C48 . C49 . H492 . 110.2 no
H491 . C49 . H492 . 107.5 no
C48 . C49 . H493 . 110.5 no
H491 . C49 . H493 . 108.8 no
H492 . C49 . H493 . 110.2 no
C27 . O50 . C51 . 112.35(18) yes
O50 . C51 . C52 . 108.8(2) yes
O50 . C51 . H511 . 108.5 no
C52 . C51 . H511 . 111.1 no
O50 . C51 . H512 . 110.4 no
C52 . C51 . H512 . 108.7 no
H511 . C51 . H512 . 109.4 no
C51 . C52 . C53 . 115.2(3) yes
C51 . C52 . H521 . 107.5 no
C53 . C52 . H521 . 109.6 no
C51 . C52 . H522 . 106.3 no
C53 . C52 . H522 . 107.7 no
H521 . C52 . H522 . 110.4 no
C52 . C53 . H531 . 109.7 no
C52 . C53 . H532 . 107.8 no
H531 . C53 . H532 . 110.9 no
C52 . C53 . H533 . 107.6 no
H531 . C53 . H533 . 109.7 no
H532 . C53 . H533 . 111.1 no
C28 . O54 . C55 . 115.12(16) yes
O54 . C55 . C56 . 112.89(19) yes
O54 . C55 . H551 . 110.6 no
C56 . C55 . H551 . 107.6 no
O54 . C55 . H552 . 107.7 no
C56 . C55 . H552 . 110.0 no
H551 . C55 . H552 . 108.0 no
C55 . C56 . C57 . 110.7(2) yes
C55 . C56 . H561 . 109.0 no
C57 . C56 . H561 . 109.9 no
C55 . C56 . H562 . 108.4 no
C57 . C56 . H562 . 110.2 no
H561 . C56 . H562 . 108.7 no
C56 . C57 . H571 . 108.4 no
C56 . C57 . H572 . 108.7 no
H571 . C57 . H572 . 109.4 no
C56 . C57 . H573 . 110.9 no
H571 . C57 . H573 . 108.3 no
H572 . C57 . H573 . 111.1 no
C61 . O60 . H601 . 110.8 no
O60 . C61 . H611 . 112.1 no
O60 . C61 . H612 . 109.0 no
H611 . C61 . H612 . 109.0 no
O60 . C61 . H613 . 108.6 no
H611 . C61 . H613 . 110.5 no
H612 . C61 . H613 . 107.6 no
C71 . O70 . H701 . 109.8 no
O70 . C71 . H711 . 108.4 no
O70 . C71 . H712 . 110.6 no
H711 . C71 . H712 . 108.9 no
O70 . C71 . H715 . 111.0 no
H711 . C71 . H715 . 108.8 no
H712 . C71 . H715 . 109.1 no
O72 . C71 . H714 . 108.5 no
O72 . C71 . H713 . 111.1 no
H714 . C71 . H713 . 108.2 no
O72 . C71 . H716 . 111.5 no
H714 . C71 . H716 . 108.0 no
H713 . C71 . H716 . 109.4 no
C71 . O72 . H721 . 110.6 no

loop_
_geom_bond_atom_site_label_1
_geom_bond_site_symmetry_1
_geom_bond_atom_site_label_2
_geom_bond_site_symmetry_2
_geom_bond_distance
_geom_bond_publ_flag
C1 . C2 . 1.519(3) yes
C1 . C24 . 1.390(3) yes
C1 . C25 . 1.395(3) yes
C2 . C3 . 1.519(3) yes
C2 . H21 . 0.978 no
C2 . H22 . 0.965 no
C3 . C4 . 1.395(3) yes
C3 . C28 . 1.403(3) yes
C4 . C5 . 1.390(3) yes
C4 . N29 . 1.433(3) yes
C5 . C6 . 1.383(3) yes
C5 . H51 . 0.915 no
C6 . C7 . 1.382(3) yes
C6 . H61 . 0.954 no
C7 . C8 . 1.516(3) yes
C7 . C28 . 1.401(3) yes
C8 . C9 . 1.523(3) yes
C8 . H81 . 0.982 no
C8 . H82 . 0.983 no
C9 . C10 . 1.388(3) yes
C9 . C27 . 1.391(3) yes
C10 . C11 . 1.382(3) yes
C10 . H101 . 0.931 no
C11 . C12 . 1.377(3) yes
C11 . H111 . 0.925 no
C12 . C13 . 1.386(3) yes
C12 . H121 . 0.934 no
C13 . C14 . 1.515(3) yes
C13 . C27 . 1.395(3) yes
C14 . C15 . 1.509(3) yes
C14 . H141 . 0.986 no
C14 . H142 . 0.968 no
C15 . C16 . 1.394(3) yes
C15 . C26 . 1.398(3) yes
C16 . C17 . 1.378(4) yes
C16 . H161 . 0.943 no
C17 . C18 . 1.386(3) yes
C17 . H171 . 0.923 no
C18 . C19 . 1.393(3) yes
C18 . H181 . 0.940 no
C19 . C20 . 1.517(3) yes
C19 . C26 . 1.395(3) yes
C20 . C21 . 1.520(3) yes
C20 . H201 . 0.975 no
C20 . H202 . 0.977 no
C21 . C22 . 1.397(3) yes
C21 . C25 . 1.393(3) yes
C22 . C23 . 1.378(3) yes
C22 . H221 . 0.950 no
C23 . C24 . 1.383(3) yes
C23 . H231 . 0.949 no
C24 . H241 . 0.941 no
C25 . O42 . 1.389(2) yes
C26 . O46 . 1.384(2) yes
C27 . O50 . 1.386(3) yes
C28 . O54 . 1.374(2) yes
N29 . C30 . 1.361(3) yes
N29 . H291 . 0.861 no
C30 . O31 . 1.221(3) yes
C30 . N32 . 1.382(3) yes
N32 . C33 . 1.395(3) yes
N32 . H321 . 0.854 no
C33 . C34 . 1.397(3) yes
C33 . C38 . 1.397(3) yes
C34 . C35 . 1.371(3) yes
C34 . H341 . 0.934 no
C35 . C36 . 1.380(3) yes
C35 . H351 . 0.919 no
C36 . C37 . 1.382(3) yes
C36 . N39 . 1.459(3) yes
C37 . C38 . 1.376(3) yes
C37 . H371 . 0.936 no
C38 . H381 . 0.931 no
N39 . O40 . 1.225(3) yes
N39 . O41 . 1.230(3) yes
O42 . C43 . 1.417(3) yes
C43 . C44 . 1.509(3) yes
C43 . H431 . 0.979 no
C43 . H432 . 0.973 no
C44 . C45 . 1.494(4) yes
C44 . H441 . 0.994 no
C44 . H442 . 1.004 no
C45 . H453 . 0.997 no
C45 . H452 . 0.988 no
C45 . H451 . 1.005 no
O46 . C47 . 1.440(3) yes
C47 . C48 . 1.485(4) yes
C47 . H471 . 0.975 no
C47 . H472 . 0.991 no
C48 . C49 . 1.517(4) yes
C48 . H481 . 0.983 no
C48 . H482 . 0.976 no
C49 . H491 . 0.966 no
C49 . H492 . 0.962 no
C49 . H493 . 0.974 no
O50 . C51 . 1.444(3) yes
C51 . C52 . 1.489(4) yes
C51 . H511 . 0.984 no
C51 . H512 . 0.989 no
C52 . C53 . 1.465(4) yes
C52 . H521 . 0.994 no
C52 . H522 . 1.005 no
C53 . H531 . 0.981 no
C53 . H532 . 0.996 no
C53 . H533 . 0.971 no
O54 . C55 . 1.438(3) yes
C55 . C56 . 1.502(3) yes
C55 . H551 . 0.985 no
C55 . H552 . 0.993 no
C56 . C57 . 1.526(4) yes
C56 . H561 . 1.000 no
C56 . H562 . 0.983 no
C57 . H571 . 0.978 no
C57 . H572 . 0.977 no
C57 . H573 . 0.974 no
O60 . C61 . 1.404(3) yes
O60 . H601 . 0.823 no
C61 . H611 . 0.965 no
C61 . H612 . 0.970 no
C61 . H613 . 0.957 no
O70 . C71 . 1.320(4) yes
O70 . H701 . 0.808 no
C71 . H711 . 0.962 no
C71 . H712 . 0.961 no
C71 . H715 . 0.965 no
C71 . O72 . 1.425(6) yes
C71 . H714 . 0.965 no
C71 . H713 . 0.968 no
C71 . H716 . 0.961 no
O72 . H721 . 0.826 no

loop_
_geom_hbond_atom_site_label_D
_geom_hbond_site_symmetry_D
_geom_hbond_atom_site_label_H
_geom_hbond_site_symmetry_H
_geom_hbond_atom_site_label_A
_geom_hbond_site_symmetry_A
_geom_hbond_angle_DHA
_geom_hbond_distance_DH
_geom_hbond_distance_HA
_geom_hbond_distance_DA
_geom_hbond_publ_flag
N29 . H291 . O60 . 158 0.86 2.15 2.967(4) yes
N32 . H321 . O60 . 157 0.85 2.18 2.988(4) yes
O60 . H601 . O70 . 139 0.82 2.10 2.777(4) yes
O60 . H601 . O72 . 164 0.82 1.93 2.725(4) yes
O70 . H701 . O31 1_455 168 0.81 2.06 2.852(4) yes
O72 . H721 . O41 2_768 157 0.83 2.15 2.933(4) yes

loop_
_geom_torsion_atom_site_label_1
_geom_torsion_site_symmetry_1
_geom_torsion_atom_site_label_2
_geom_torsion_site_symmetry_2
_geom_torsion_atom_site_label_3
_geom_torsion_site_symmetry_3
_geom_torsion_atom_site_label_4
_geom_torsion_site_symmetry_4
_geom_torsion
_geom_torsion_publ_flag
C24 . C1 . C2 . C3 . 54.1(5) yes
C24 . C1 . C2 . H21 . 175.5 no
C24 . C1 . C2 . H22 . -64.5 no
C25 . C1 . C2 . C3 . -123.0(4) yes
C25 . C1 . C2 . H21 . -1.6 no
C25 . C1 . C2 . H22 . 118.5 no
C2 . C1 . C24 . C23 . -176.7(4) yes
C2 . C1 . C24 . H241 . 2.0 no
C25 . C1 . C24 . C23 . 0.5(6) yes
C25 . C1 . C24 . H241 . 179.2 no
C2 . C1 . C25 . C21 . 174.2(3) yes
C2 . C1 . C25 . O42 . -3.5(5) yes
C24 . C1 . C25 . C21 . -2.9(5) yes
C24 . C1 . C25 . O42 . 179.3(3) yes
C1 . C2 . C3 . C4 . -107.7(4) yes
C1 . C2 . C3 . C28 . 66.1(5) yes
H21 . C2 . C3 . C4 . 130.5 no
H21 . C2 . C3 . C28 . -55.7 no
H22 . C2 . C3 . C4 . 11.3 no
H22 . C2 . C3 . C28 . -174.9 no
C2 . C3 . C4 . C5 . 171.4(4) yes
C2 . C3 . C4 . N29 . -8.0(6) yes
C28 . C3 . C4 . C5 . -2.6(5) yes
C28 . C3 . C4 . N29 . 178.1(3) yes
C2 . C3 . C28 . C7 . -168.3(4) yes
C2 . C3 . C28 . O54 . 5.6(5) yes
C4 . C3 . C28 . C7 . 5.9(5) yes
C4 . C3 . C28 . O54 . 179.8(3) yes
C3 . C4 . C5 . C6 . -1.5(6) yes
C3 . C4 . C5 . H51 . 179.9 no
N29 . C4 . C5 . C6 . 177.9(4) yes
N29 . C4 . C5 . H51 . -0.8 no
C3 . C4 . N29 . C30 . -76.9(4) yes
C3 . C4 . N29 . H291 . 124.6 no
C5 . C4 . N29 . C30 . 103.7(4) yes
C5 . C4 . N29 . H291 . -54.8 no
C4 . C5 . C6 . C7 . 2.5(6) yes
C4 . C5 . C6 . H61 . -177.7 no
H51 . C5 . C6 . C7 . -178.9 no
H51 . C5 . C6 . H61 . 1.0 no
C5 . C6 . C7 . C8 . -172.1(4) yes
C5 . C6 . C7 . C28 . 0.6(6) yes
H61 . C6 . C7 . C8 . 8.1 no
H61 . C6 . C7 . C28 . -179.2 no
C6 . C7 . C8 . C9 . 108.4(4) yes
C6 . C7 . C8 . H81 . -129.2 no
C6 . C7 . C8 . H82 . -10.5 no
C28 . C7 . C8 . C9 . -64.0(5) yes
C28 . C7 . C8 . H81 . 58.4 no
C28 . C7 . C8 . H82 . 177.1 no
C6 . C7 . C28 . C3 . -4.9(6) yes
C6 . C7 . C28 . O54 . -178.7(3) yes
C8 . C7 . C28 . C3 . 167.7(4) yes
C8 . C7 . C28 . O54 . -6.1(5) yes
C7 . C8 . C9 . C10 . -52.6(5) yes
C7 . C8 . C9 . C27 . 122.1(4) yes
H81 . C8 . C9 . C10 . -175.4 no
H81 . C8 . C9 . C27 . -0.7 no
H82 . C8 . C9 . C10 . 65.5 no
H82 . C8 . C9 . C27 . -119.7 no
C8 . C9 . C10 . C11 . 174.0(4) yes
C8 . C9 . C10 . H101 . -4.7 no
C27 . C9 . C10 . C11 . -1.0(6) yes
C27 . C9 . C10 . H101 . -179.6 no
C8 . C9 . C27 . C13 . -171.0(4) yes
C8 . C9 . C27 . O50 . 6.3(6) yes
C10 . C9 . C27 . C13 . 3.9(6) yes
C10 . C9 . C27 . O50 . -178.8(3) yes
C9 . C10 . C11 . C12 . -2.0(6) yes
C9 . C10 . C11 . H111 . 179.7 no
H101 . C10 . C11 . C12 . 176.6 no
H101 . C10 . C11 . H111 . -1.6 no
C10 . C11 . C12 . C13 . 2.1(7) yes
C10 . C11 . C12 . H121 . -174.9 no
H111 . C11 . C12 . C13 . -179.7 no
H111 . C11 . C12 . H121 . 3.3 no
C11 . C12 . C13 . C14 . -174.8(4) yes
C11 . C12 . C13 . C27 . 0.7(6) yes
H121 . C12 . C13 . C14 . 2.2 no
H121 . C12 . C13 . C27 . 177.7 no
C12 . C13 . C14 . C15 . 48.5(6) yes
C12 . C13 . C14 . H141 . 169.3 no
C12 . C13 . C14 . H142 . -72.9 no
C27 . C13 . C14 . C15 . -126.8(5) yes
C27 . C13 . C14 . H141 . -6.0 no
C27 . C13 . C14 . H142 . 111.8 no
C12 . C13 . C27 . C9 . -3.8(6) yes
C12 . C13 . C27 . O50 . 178.9(4) yes
C14 . C13 . C27 . C9 . 171.6(4) yes
C14 . C13 . C27 . O50 . -5.7(6) yes
C13 . C14 . C15 . C16 . -106.4(5) yes
C13 . C14 . C15 . C26 . 67.0(5) yes
H141 . C14 . C15 . C16 . 133.2 no
H141 . C14 . C15 . C26 . -53.4 no
H142 . C14 . C15 . C16 . 14.9 no
H142 . C14 . C15 . C26 . -171.7 no
C14 . C15 . C16 . C17 . 171.9(3) yes
C14 . C15 . C16 . H161 . -7.3 no
C26 . C15 . C16 . C17 . -1.6(5) yes
C26 . C15 . C16 . H161 . 179.2 no
C14 . C15 . C26 . C19 . -167.2(3) yes
C14 . C15 . C26 . O46 . 6.6(4) yes
C16 . C15 . C26 . C19 . 6.5(5) yes
C16 . C15 . C26 . O46 . -179.7(3) yes
C15 . C16 . C17 . C18 . -2.9(5) yes
C15 . C16 . C17 . H171 . 178.6 no
H161 . C16 . C17 . C18 . 176.2 no
H161 . C16 . C17 . H171 . -2.2 no
C16 . C17 . C18 . C19 . 2.9(5) yes
C16 . C17 . C18 . H181 . -176.8 no
H171 . C17 . C18 . C19 . -178.6 no
H171 . C17 . C18 . H181 . 1.8 no
C17 . C18 . C19 . C20 . -171.7(3) yes
C17 . C18 . C19 . C26 . 1.8(5) yes
H181 . C18 . C19 . C20 . 7.9 no
H181 . C18 . C19 . C26 . -178.6 no
C18 . C19 . C20 . C21 . 110.0(4) yes
C18 . C19 . C20 . H201 . -130.4 no
C18 . C19 . C20 . H202 . -10.5 no
C26 . C19 . C20 . C21 . -63.3(5) yes
C26 . C19 . C20 . H201 . 56.3 no
C26 . C19 . C20 . H202 . 176.2 no
C18 . C19 . C26 . C15 . -6.5(5) yes
C18 . C19 . C26 . O46 . 179.7(3) yes
C20 . C19 . C26 . C15 . 167.0(3) yes
C20 . C19 . C26 . O46 . -6.8(5) yes
C19 . C20 . C21 . C22 . -58.7(5) yes
C19 . C20 . C21 . C25 . 118.1(5) yes
H201 . C20 . C21 . C22 . 179.4 no
H201 . C20 . C21 . C25 . -3.8 no
H202 . C20 . C21 . C22 . 61.1 no
H202 . C20 . C21 . C25 . -122.1 no
C20 . C21 . C22 . C23 . 176.6(4) yes
C20 . C21 . C22 . H221 . -4.8 no
C25 . C21 . C22 . C23 . -0.3(6) yes
C25 . C21 . C22 . H221 . 178.2 no
C20 . C21 . C25 . C1 . -174.0(3) yes
C20 . C21 . C25 . O42 . 3.7(5) yes
C22 . C21 . C25 . C1 . 2.8(5) yes
C22 . C21 . C25 . O42 . -179.4(3) yes
C21 . C22 . C23 . C24 . -1.9(6) yes
C21 . C22 . C23 . H231 . 179.1 no
H221 . C22 . C23 . C24 . 179.5 no
H221 . C22 . C23 . H231 . 0.5 no
C22 . C23 . C24 . C1 . 1.9(6) yes
C22 . C23 . C24 . H241 . -176.8 no
H231 . C23 . C24 . C1 . -179.2 no
H231 . C23 . C24 . H241 . 2.1 no
C1 . C25 . O42 . C43 . -94.4(4) yes
C21 . C25 . O42 . C43 . 87.7(4) yes
C15 . C26 . O46 . C47 . 108.8(4) yes
C19 . C26 . O46 . C47 . -77.2(4) yes
C13 . C27 . O50 . C51 . -91.8(5) yes
C9 . C27 . O50 . C51 . 90.8(5) yes
C3 . C28 . O54 . C55 . 111.3(4) yes
C7 . C28 . O54 . C55 . -74.6(5) yes
C4 . N29 . C30 . O31 . 16.7(5) yes
C4 . N29 . C30 . N32 . -163.4(3) yes
H291 . N29 . C30 . O31 . 175.6 no
H291 . N29 . C30 . N32 . -4.5 no
N29 . C30 . N32 . C33 . 177.2(3) yes
N29 . C30 . N32 . H321 . 5.0 no
O31 . C30 . N32 . C33 . -2.9(5) yes
O31 . C30 . N32 . H321 . -175.1 no
C30 . N32 . C33 . C34 . -161.3(3) yes
C30 . N32 . C33 . C38 . 19.7(5) yes
H321 . N32 . C33 . C34 . 11.0 no
H321 . N32 . C33 . C38 . -168.0 no
N32 . C33 . C34 . C35 . -177.6(3) yes
N32 . C33 . C34 . H341 . 2.3 no
C38 . C33 . C34 . C35 . 1.4(5) yes
C38 . C33 . C34 . H341 . -178.7 no
N32 . C33 . C38 . C37 . 177.3(3) yes
N32 . C33 . C38 . H381 . -1.8 no
C34 . C33 . C38 . C37 . -1.7(5) yes
C34 . C33 . C38 . H381 . 179.2 no
C33 . C34 . C35 . C36 . 0.0(6) yes
C33 . C34 . C35 . H351 . -179.9 no
H341 . C34 . C35 . C36 . -179.9 no
H341 . C34 . C35 . H351 . 0.1 no
C34 . C35 . C36 . C37 . -1.2(5) yes
C34 . C35 . C36 . N39 . 179.0(3) yes
H351 . C35 . C36 . C37 . 178.8 no
H351 . C35 . C36 . N39 . -1.1 no
C35 . C36 . C37 . C38 . 0.9(5) yes
C35 . C36 . C37 . H371 . -178.9 no
N39 . C36 . C37 . C38 . -179.2(3) yes
N39 . C36 . C37 . H371 . 0.9 no
C35 . C36 . N39 . O40 . 3.7(5) yes
C35 . C36 . N39 . O41 . -175.9(4) yes
C37 . C36 . N39 . O40 . -176.2(4) yes
C37 . C36 . N39 . O41 . 4.3(5) yes
C36 . C37 . C38 . C33 . 0.5(5) yes
C36 . C37 . C38 . H381 . 179.6 no
H371 . C37 . C38 . C33 . -179.6 no
H371 . C37 . C38 . H381 . -0.5 no
C25 . O42 . C43 . C44 . -175.2(4) yes
C25 . O42 . C43 . H431 . -54.4 no
C25 . O42 . C43 . H432 . 63.9 no
O42 . C43 . C44 . C45 . 179.0(5) yes
O42 . C43 . C44 . H441 . 64.1 no
O42 . C43 . C44 . H442 . -60.3 no
H431 . C43 . C44 . C45 . 57.3 no
H431 . C43 . C44 . H441 . -57.6 no
H431 . C43 . C44 . H442 . 178.0 no
H432 . C43 . C44 . C45 . -62.2 no
H432 . C43 . C44 . H441 . -177.1 no
H432 . C43 . C44 . H442 . 58.5 no
C43 . C44 . C45 . H453 . -63.3 no
C43 . C44 . C45 . H452 . 175.9 no
C43 . C44 . C45 . H451 . 56.2 no
H441 . C44 . C45 . H453 . 56.4 no
H441 . C44 . C45 . H452 . -64.4 no
H441 . C44 . C45 . H451 . 175.9 no
H442 . C44 . C45 . H453 . 176.6 no
H442 . C44 . C45 . H452 . 55.8 no
H442 . C44 . C45 . H451 . -63.9 no
C26 . O46 . C47 . C48 . -75.3(5) yes
C26 . O46 . C47 . H471 . 161.8 no
C26 . O46 . C47 . H472 . 45.9 no
O46 . C47 . C48 . C49 . 176.8(4) yes
O46 . C47 . C48 . H481 . -60.1 no
O46 . C47 . C48 . H482 . 56.3 no
H471 . C47 . C48 . C49 . -61.7 no
H471 . C47 . C48 . H481 . 61.3 no
H471 . C47 . C48 . H482 . 177.7 no
H472 . C47 . C48 . C49 . 53.2 no
H472 . C47 . C48 . H481 . 176.2 no
H472 . C47 . C48 . H482 . -67.4 no
C47 . C48 . C49 . H491 . 67.3 no
C47 . C48 . C49 . H492 . -50.8 no
C47 . C48 . C49 . H493 . -172.8 no
H481 . C48 . C49 . H491 . -53.1 no
H481 . C48 . C49 . H492 . -171.2 no
H481 . C48 . C49 . H493 . 66.8 no
H482 . C48 . C49 . H491 . -173.6 no
H482 . C48 . C49 . H492 . 68.2 no
H482 . C48 . C49 . H493 . -53.8 no
C27 . O50 . C51 . C52 . 177.7(5) yes
C27 . O50 . C51 . H511 . 56.7 no
C27 . O50 . C51 . H512 . -63.2 no
O50 . C51 . C52 . C53 . 60.6(8) yes
O50 . C51 . C52 . H521 . -176.9 no
O50 . C51 . C52 . H522 . -58.6 no
H511 . C51 . C52 . C53 . -180.0 no
H511 . C51 . C52 . H521 . -57.5 no
H511 . C51 . C52 . H522 . 60.8 no
H512 . C51 . C52 . C53 . -59.6 no
H512 . C51 . C52 . H521 . 62.9 no
H512 . C51 . C52 . H522 . -178.8 no
C51 . C52 . C53 . H531 . 177.2 no
C51 . C52 . C53 . H532 . -62.0 no
C51 . C52 . C53 . H533 . 57.9 no
H521 . C52 . C53 . H531 . 55.8 no
H521 . C52 . C53 . H532 . 176.7 no
H521 . C52 . C53 . H533 . -63.5 no
H522 . C52 . C53 . H531 . -64.4 no
H522 . C52 . C53 . H532 . 56.5 no
H522 . C52 . C53 . H533 . 176.3 no
C28 . O54 . C55 . C56 . -80.9(4) yes
C28 . O54 . C55 . H551 . 39.7 no
C28 . O54 . C55 . H552 . 157.5 no
O54 . C55 . C56 . C57 . 179.0(4) yes
O54 . C55 . C56 . H561 . 58.1 no
O54 . C55 . C56 . H562 . -60.0 no
H551 . C55 . C56 . C57 . 56.7 no
H551 . C55 . C56 . H561 . -64.2 no
H551 . C55 . C56 . H562 . 177.7 no
H552 . C55 . C56 . C57 . -60.8 no
H552 . C55 . C56 . H561 . 178.3 no
H552 . C55 . C56 . H562 . 60.2 no
C55 . C56 . C57 . H571 . 61.6 no
C55 . C56 . C57 . H572 . -179.6 no
C55 . C56 . C57 . H573 . -57.2 no
H561 . C56 . C57 . H571 . -178.0 no
H561 . C56 . C57 . H572 . -59.1 no
H561 . C56 . C57 . H573 . 63.3 no
H562 . C56 . C57 . H571 . -58.2 no
H562 . C56 . C57 . H572 . 60.6 no
H562 . C56 . C57 . H573 . -177.0 no
H601 . O60 . C61 . H611 . 26.2 no
H601 . O60 . C61 . H612 . 146.9 no
H601 . O60 . C61 . H613 . -96.2 no
H701 . O70 . C71 . O72 . 97.3 no
H701 . O70 . C71 . H714 . -94.6 no
H701 . O70 . C71 . H713 . -6.7 no
H701 . O70 . C71 . H716 . -161.9 no
H701 . O70 . C71 . H711 . 158.5 no
H701 . O70 . C71 . H712 . 39.2 no
H701 . O70 . C71 . H715 . -82.1 no
O70 . C71 . O72 . H721 . -173.8 no
H714 . C71 . O72 . H721 . 178.0 no
H713 . C71 . O72 . H721 . -63.2 no
H716 . C71 . O72 . H721 . 59.2 no
H711 . C71 . O72 . H721 . 67.3 no
H712 . C71 . O72 . H721 . -51.3 no
